data_4347023
loop_
_publ_author_name
'Rodr\'iguez-Rodr\'iguez, Aurora'
'Regueiro-Figueroa, Mart\'in'
'Esteban-G\'omez, David'
'Tripier, Rapha\"el'
'Tircs\'o, Gyula'
'K\'alm\'an, Ferenc Kriszti\'an'
'B\'enyei, Attila Csaba'
'T\'oth, Imre'
'de Blas, Andr\'es'
'Rodr\'iguez-Blas, Teresa'
'Platas-Iglesias, Carlos'

_publ_section_title
;
 Complexation of Ln(3+) Ions with Cyclam Dipicolinates: A Small Bridge
 that Makes Huge Differences in Structure, Equilibrium, and Kinetic
 Properties.
;
_journal_issue 5
_journal_name_full 'Inorganic chemistry'
_journal_page_first 2227
_journal_page_last 2239
_journal_paper_doi 10.1021/acs.inorgchem.5b02627
_journal_volume 55
_journal_year 2016
_chemical_compound_source 'synthesis as described'
_chemical_formula_moiety '2(C26 H34 Gd N6 O4), 2(F6 P), 5(H2 O)'
_chemical_formula_sum 'C52 H78 F12 Gd2 N12 O13 P2'
_chemical_formula_weight 1683.7
_space_group_IT_number 61
_space_group_name_Hall '-P 2ac 2ab'
_space_group_name_H-M_alt 'P b c a'
_symmetry_cell_setting orthorhombic
_symmetry_Int_Tables_number 61
_symmetry_space_group_name_Hall '-P 2ac 2ab'
_symmetry_space_group_name_H-M 'P b c a'
_atom_sites_solution_hydrogens mixed
_atom_sites_solution_primary heavy
_atom_sites_solution_secondary difmap
_audit_conform_dict_location ftp://ftp.iucr.org/pub/cif_core.dic
_audit_conform_dict_name cif_core.dic
_audit_conform_dict_version 2.4.3
_audit_creation_date 2014-02-12T13:01:09-00:00
_audit_creation_method 'WinGX routine CIF_UPDATE'
_cell_angle_alpha 90
_cell_angle_beta 90
_cell_angle_gamma 90
_cell_formula_units_Z 8
_cell_length_a 13.9271(8)
_cell_length_b 21.5806(12)
_cell_length_c 41.373(2)
_cell_measurement_reflns_used 2453
_cell_measurement_temperature 100(2)
_cell_measurement_theta_max 19.09
_cell_measurement_theta_min 2.4
_cell_measurement_wavelength 0.71073
_cell_volume 12434.9(12)
_computing_cell_refinement 'SAINT V7.68A (Bruker: Madison, 2009 ) in Apex2 suite.'
_computing_data_collection 'Apex2, Bruker Instrument Service v2010, 1-2'
_computing_data_reduction 'SAINT and XPREP Version 2008/2 (Sheldrick, Bruker AXS Inc.)'
_computing_molecular_graphics 'ORTEP-3 for Windows (Farrugia, 2012)'
_computing_publication_material 'WinGX publication routines (Farrugia, 2012)'
_computing_structure_refinement 'SHELXL-2013 (Sheldrick, 2013)'
_computing_structure_solution 'SHELXS-97 (Sheldrick, 2008)'
_diffrn_ambient_temperature 100(2)
_diffrn_measured_fraction_theta_full 0.866
_diffrn_measured_fraction_theta_max 0.952
_diffrn_measurement_device_type 'BRUKER-NONIUS X8 APEX KAPPA CCD'
_diffrn_measurement_method 'omega and phi rotation with narrow frames'
_diffrn_radiation_probe x-ray
_diffrn_radiation_type MoK\a
_diffrn_radiation_wavelength 0.71073
_diffrn_reflns_av_R_equivalents 0.2041
_diffrn_reflns_Laue_measured_fraction_full 0.866
_diffrn_reflns_Laue_measured_fraction_max 0.952
_diffrn_reflns_limit_h_max 16
_diffrn_reflns_limit_h_min -16
_diffrn_reflns_limit_k_max 25
_diffrn_reflns_limit_k_min -25
_diffrn_reflns_limit_l_max 48
_diffrn_reflns_limit_l_min -48
_diffrn_reflns_number 116346
_diffrn_reflns_point_group_measured_fraction_full 0.866
_diffrn_reflns_point_group_measured_fraction_max 0.952
_diffrn_reflns_theta_full 25.242
_diffrn_reflns_theta_max 24.411
_diffrn_reflns_theta_min 8.631
_exptl_absorpt_coefficient_mu 2.274
_exptl_absorpt_correction_T_max 0.825
_exptl_absorpt_correction_T_min 0.664
_exptl_absorpt_correction_type multi-scan
_exptl_absorpt_process_details
;
        SADABS Version 2008/1 (Sheldrick, Bruker AXS Inc.)
;
_exptl_crystal_colour colourless
_exptl_crystal_density_diffrn 1.799
_exptl_crystal_density_method 'not measured'
_exptl_crystal_description prism
_exptl_crystal_F_000 6752
_exptl_crystal_size_max 0.25
_exptl_crystal_size_mid 0.05
_exptl_crystal_size_min 0.04
_refine_diff_density_max 0.907
_refine_diff_density_min -0.826
_refine_diff_density_rms 0.141
_refine_ls_extinction_method none
_refine_ls_goodness_of_fit_ref 1.026
_refine_ls_hydrogen_treatment mixed
_refine_ls_matrix_type full
_refine_ls_number_constraints 0
_refine_ls_number_parameters 900
_refine_ls_number_reflns 9752
_refine_ls_number_restraints 27
_refine_ls_restrained_S_all 1.025
_refine_ls_R_factor_all 0.0869
_refine_ls_R_factor_gt 0.0468
_refine_ls_shift/su_max 0.001
_refine_ls_shift/su_mean 0
_refine_ls_structure_factor_coef Fsqd
_refine_ls_weighting_details 'w=1/[\s^2^(Fo^2^)+(0.0254P)^2^+26.7705P] where P=(Fo^2^+2Fc^2^)/3'
_refine_ls_weighting_scheme calc
_refine_ls_wR_factor_gt 0.0887
_refine_ls_wR_factor_ref 0.1035
_reflns_number_gt 6520
_reflns_number_total 9752
_reflns_threshold_expression 'I > 2\s(I)'
_cod_data_source_file ic5b02627_si_002.cif
_cod_data_source_block compound_4
_cod_original_cell_volume 12435.0(12)
_cod_database_code 4347023
_shelx_estimated_absorpt_t_min 0.6
_shelx_estimated_absorpt_t_max 0.915

loop_
_symmetry_equiv_pos_as_xyz
'x, y, z'
'-x+1/2, -y, z+1/2'
'x+1/2, -y+1/2, -z'
'-x, y+1/2, -z+1/2'
'-x, -y, -z'
'x-1/2, y, -z-1/2'
'-x-1/2, y-1/2, z'
'x, -y-1/2, z-1/2'

loop_
_atom_site_label
_atom_site_type_symbol
_atom_site_fract_x
_atom_site_fract_y
_atom_site_fract_z
_atom_site_U_iso_or_equiv
_atom_site_adp_type
_atom_site_occupancy
_atom_site_calc_flag
_atom_site_disorder_assembly
_atom_site_disorder_group
Gd1 Gd 0.79951(2) 0.03677(2) 0.12309(2) 0.01573(11) Uani 1 d . .
C1 C 1.0232(5) -0.0030(3) 0.11577(18) 0.0209(17) Uani 1 d . .
C2 C 1.0203(5) 0.0079(3) 0.15183(18) 0.0180(16) Uani 1 d . .
C3 C 1.0970(6) 0.0002(4) 0.17195(19) 0.0269(18) Uani 1 d . .
H3 H 1.1565 -0.0144 0.1637 0.032 Uiso 1 calc . .
C4 C 1.0872(5) 0.0140(3) 0.20433(19) 0.0242(18) Uani 1 d . .
H4 H 1.1396 0.0092 0.2188 0.029 Uiso 1 calc . .
C5 C 0.9985(6) 0.0352(4) 0.21525(18) 0.0250(18) Uani 1 d . .
H5 H 0.9902 0.0464 0.2373 0.03 Uiso 1 calc . .
C6 C 0.9220(5) 0.0400(3) 0.19378(17) 0.0190(16) Uani 1 d . .
C7 C 0.8255(5) 0.0631(4) 0.20367(17) 0.0226(17) Uani 1 d . .
H7A H 0.8222 0.1085 0.2005 0.027 Uiso 1 calc . .
H7B H 0.8149 0.0542 0.2269 0.027 Uiso 1 calc . .
C8 C 0.7412(5) -0.0337(3) 0.19450(18) 0.0240(17) Uani 1 d . .
H8A H 0.6733 -0.0429 0.1996 0.029 Uiso 1 calc . .
H8B H 0.7786 -0.0386 0.2147 0.029 Uiso 1 calc . .
C9 C 0.7766(5) -0.0808(4) 0.17022(18) 0.0237(17) Uani 1 d . .
H9A H 0.8474 -0.0783 0.169 0.028 Uiso 1 calc . .
H9B H 0.7596 -0.1228 0.178 0.028 Uiso 1 calc . .
C10 C 0.7822(5) -0.1178(3) 0.11524(18) 0.0227(17) Uani 1 d . .
H10A H 0.7694 -0.1599 0.1237 0.027 Uiso 1 calc . .
H10B H 0.8525 -0.1111 0.1158 0.027 Uiso 1 calc . .
C11 C 0.7488(5) -0.1149(3) 0.08020(19) 0.0253(18) Uani 1 d . .
H11A H 0.761 -0.1559 0.0704 0.03 Uiso 1 calc . .
H11B H 0.6784 -0.1087 0.0803 0.03 Uiso 1 calc . .
C12 C 0.7917(6) -0.0665(3) 0.05816(18) 0.0232(17) Uani 1 d . .
H12A H 0.774 -0.0772 0.0357 0.028 Uiso 1 calc . .
H12B H 0.8625 -0.0696 0.0598 0.028 Uiso 1 calc . .
C13 C 0.6603(5) 0.0111(4) 0.05546(18) 0.0222(17) Uani 1 d . .
H13A H 0.6277 -0.0295 0.0532 0.027 Uiso 1 calc . .
H13B H 0.6566 0.0324 0.0343 0.027 Uiso 1 calc . .
C14 C 0.6072(5) 0.0499(4) 0.08093(18) 0.0244(18) Uani 1 d . .
H14A H 0.6309 0.0931 0.0798 0.029 Uiso 1 calc . .
H14B H 0.5379 0.0505 0.0755 0.029 Uiso 1 calc . .
C15 C 0.5713(5) 0.0716(3) 0.13720(18) 0.0228(17) Uani 1 d . .
H15A H 0.5042 0.0777 0.13 0.027 Uiso 1 calc . .
H15B H 0.6045 0.112 0.1354 0.027 Uiso 1 calc . .
C16 C 0.5701(5) 0.0526(4) 0.17220(18) 0.0239(18) Uani 1 d . .
H16A H 0.5596 0.0073 0.1732 0.029 Uiso 1 calc . .
H16B H 0.5143 0.0727 0.1827 0.029 Uiso 1 calc . .
C17 C 0.6587(5) 0.0678(4) 0.19176(19) 0.0236(17) Uani 1 d . .
H17A H 0.6727 0.1124 0.189 0.028 Uiso 1 calc . .
H17B H 0.6436 0.0609 0.2149 0.028 Uiso 1 calc . .
C18 C 0.8255(5) 0.0369(3) 0.04134(17) 0.0228(17) Uani 1 d . .
H18A H 0.8017 0.0314 0.019 0.027 Uiso 1 calc . .
H18B H 0.8921 0.0211 0.0423 0.027 Uiso 1 calc . .
C19 C 0.8251(5) 0.1044(4) 0.04965(17) 0.0208(17) Uani 1 d . .
C20 C 0.8383(5) 0.1502(4) 0.02677(19) 0.0279(19) Uani 1 d . .
H20 H 0.8408 0.1399 0.0044 0.034 Uiso 1 calc . .
C21 C 0.8476(6) 0.2097(4) 0.0365(2) 0.031(2) Uani 1 d . .
H21 H 0.8574 0.2414 0.0209 0.038 Uiso 1 calc . .
C22 C 0.8431(5) 0.2246(4) 0.0687(2) 0.0262(18) Uani 1 d . .
H22 H 0.8503 0.2663 0.0757 0.031 Uiso 1 calc . .
C23 C 0.8277(5) 0.1776(3) 0.09059(18) 0.0172(16) Uani 1 d . .
C24 C 0.8197(4) 0.1863(3) 0.12662(18) 0.0198(16) Uani 1 d . .
C25 C 0.6302(5) -0.0804(3) 0.13803(19) 0.0208(17) Uani 1 d . .
H25A H 0.6084 -0.075 0.1606 0.025 Uiso 1 calc . .
H25B H 0.615 -0.1234 0.1315 0.025 Uiso 1 calc . .
C26 C 0.5745(5) -0.0364(3) 0.11675(18) 0.0219(16) Uani 1 d . .
H26A H 0.5707 -0.054 0.0947 0.026 Uiso 1 calc . .
H26B H 0.5082 -0.0328 0.1252 0.026 Uiso 1 calc . .
N1 N 0.9343(4) 0.0266(3) 0.16252(14) 0.0204(14) Uani 1 d . .
N2 N 0.7483(4) 0.0320(3) 0.18382(14) 0.0193(13) Uani 1 d . .
N3 N 0.7357(4) -0.0719(3) 0.13693(14) 0.0192(13) Uani 1 d . .
N4 N 0.7639(4) 0.0004(3) 0.06396(14) 0.0192(14) Uani 1 d . .
N5 N 0.6184(4) 0.0271(3) 0.11491(14) 0.0205(14) Uani 1 d . .
N6 N 0.8184(4) 0.1182(3) 0.08108(13) 0.0165(13) Uani 1 d . .
O1 O 0.9426(3) 0.0023(2) 0.10134(12) 0.0229(12) Uani 1 d . .
O2 O 1.0993(4) -0.0156(3) 0.10267(13) 0.0393(15) Uani 1 d . .
O3 O 0.7959(3) 0.1375(2) 0.14248(11) 0.0197(11) Uani 1 d . .
O4 O 0.8385(3) 0.2371(2) 0.13857(12) 0.0230(12) Uani 1 d . .
Gd2 Gd 0.31219(2) 0.19566(2) 0.13030(2) 0.01630(11) Uani 1 d . .
C27 C 0.3200(5) 0.0456(3) 0.13817(17) 0.0175(15) Uani 1 d . .
C28 C 0.3211(5) 0.0502(3) 0.10232(16) 0.0182(16) Uani 1 d . .
C29 C 0.3244(5) 0.0001(3) 0.08221(17) 0.0176(16) Uani 1 d . .
H29 H 0.3291 -0.0406 0.0908 0.021 Uiso 1 calc . .
C30 C 0.3208(5) 0.0093(3) 0.04924(18) 0.0211(16) Uani 1 d . .
H30 H 0.3201 -0.025 0.0349 0.025 Uiso 1 calc . .
C31 C 0.3182(5) 0.0695(3) 0.03732(17) 0.0212(16) Uani 1 d . .
H31 H 0.3164 0.077 0.0147 0.025 Uiso 1 calc . .
C32 C 0.3182(5) 0.1182(3) 0.05897(17) 0.0198(16) Uani 1 d . .
C33 C 0.3239(6) 0.1846(3) 0.04889(17) 0.0219(17) Uani 1 d . .
H33A H 0.2982 0.189 0.0267 0.026 Uiso 1 calc . .
H33B H 0.392 0.1978 0.0486 0.026 Uiso 1 calc . .
C34 C 0.1631(5) 0.2150(4) 0.0653(2) 0.0269(18) Uani 1 d . .
H34A H 0.1556 0.1913 0.045 0.032 Uiso 1 calc . .
H34B H 0.1311 0.2556 0.0623 0.032 Uiso 1 calc . .
C35 C 0.1134(5) 0.1801(4) 0.09252(19) 0.0242(18) Uani 1 d . .
H35A H 0.0435 0.1792 0.0881 0.029 Uiso 1 calc . .
H35B H 0.1366 0.1368 0.0926 0.029 Uiso 1 calc . .
C36 C 0.0841(5) 0.1668(4) 0.14934(19) 0.0242(18) Uani 1 d . .
H36A H 0.1135 0.1252 0.1476 0.029 Uiso 1 calc . .
H36B H 0.0152 0.1625 0.1438 0.029 Uiso 1 calc . .
C37 C 0.0914(5) 0.1882(4) 0.18437(19) 0.0267(18) Uani 1 d . .
H37A H 0.0827 0.2338 0.1848 0.032 Uiso 1 calc . .
H37B H 0.0374 0.1697 0.1966 0.032 Uiso 1 calc . .
C38 C 0.1835(5) 0.1731(3) 0.20206(19) 0.0243(17) Uani 1 d . .
H38A H 0.173 0.1807 0.2254 0.029 Uiso 1 calc . .
H38B H 0.1963 0.1282 0.1994 0.029 Uiso 1 calc . .
C39 C 0.2654(6) 0.2751(3) 0.20097(19) 0.0271(18) Uani 1 d . .
H39A H 0.3048 0.2824 0.2205 0.033 Uiso 1 calc . .
H39B H 0.198 0.285 0.2064 0.033 Uiso 1 calc . .
C40 C 0.2993(6) 0.3193(3) 0.17412(18) 0.0268(18) Uani 1 d . .
H40A H 0.2834 0.3624 0.1804 0.032 Uiso 1 calc . .
H40B H 0.37 0.3164 0.1722 0.032 Uiso 1 calc . .
C41 C 0.3004(6) 0.3477(3) 0.11773(18) 0.0269(17) Uani 1 d . .
H41A H 0.3702 0.3391 0.1172 0.032 Uiso 1 calc . .
H41B H 0.2921 0.391 0.1251 0.032 Uiso 1 calc . .
C42 C 0.2618(6) 0.3428(4) 0.08342(18) 0.0273(18) Uani 1 d . .
H42A H 0.191 0.3391 0.0848 0.033 Uiso 1 calc . .
H42B H 0.2758 0.3824 0.0723 0.033 Uiso 1 calc . .
C43 C 0.2978(6) 0.2907(3) 0.06197(18) 0.0252(17) Uani 1 d . .
H43A H 0.2751 0.2986 0.0397 0.03 Uiso 1 calc . .
H43B H 0.3688 0.2924 0.0616 0.03 Uiso 1 calc . .
C44 C 0.3532(5) 0.1794(4) 0.21031(18) 0.0244(18) Uani 1 d . .
H44A H 0.3465 0.1896 0.2335 0.029 Uiso 1 calc . .
H44B H 0.3501 0.1337 0.2081 0.029 Uiso 1 calc . .
C45 C 0.4480(5) 0.2018(3) 0.19843(18) 0.0213(16) Uani 1 d . .
C46 C 0.5262(6) 0.2117(4) 0.2179(2) 0.0280(19) Uani 1 d . .
H46 H 0.5215 0.2048 0.2405 0.034 Uiso 1 calc . .
C47 C 0.6109(5) 0.2315(4) 0.20469(19) 0.0251(18) Uani 1 d . .
H47 H 0.665 0.2396 0.218 0.03 Uiso 1 calc . .
C48 C 0.6164(5) 0.2396(3) 0.17179(19) 0.0232(17) Uani 1 d . .
H48 H 0.6749 0.2527 0.1622 0.028 Uiso 1 calc . .
C49 C 0.5364(5) 0.2287(3) 0.15256(18) 0.0200(17) Uani 1 d . .
C50 C 0.5336(5) 0.2351(3) 0.11689(19) 0.0221(17) Uani 1 d . .
C51 C 0.0882(5) 0.2716(4) 0.1254(2) 0.0297(18) Uani 1 d . .
H51A H 0.0231 0.2702 0.135 0.036 Uiso 1 calc . .
H51B H 0.082 0.2865 0.1029 0.036 Uiso 1 calc . .
C52 C 0.1498(5) 0.3170(4) 0.1445(2) 0.032(2) Uani 1 d . .
H52A H 0.1362 0.3595 0.1367 0.039 Uiso 1 calc . .
H52B H 0.1306 0.3151 0.1675 0.039 Uiso 1 calc . .
N7 N 0.3181(4) 0.1088(3) 0.09084(13) 0.0180(13) Uani 1 d . .
N8 N 0.2682(4) 0.2257(3) 0.07133(14) 0.0200(14) Uani 1 d . .
N9 N 0.1295(4) 0.2075(3) 0.12515(16) 0.0272(15) Uani 1 d . .
N10 N 0.2720(4) 0.2080(3) 0.19189(14) 0.0203(14) Uani 1 d . .
N11 N 0.2554(4) 0.3058(3) 0.14224(14) 0.0200(13) Uani 1 d . .
N12 N 0.4535(4) 0.2100(3) 0.16619(15) 0.0198(14) Uani 1 d . .
O5 O 0.3081(3) 0.0976(2) 0.15322(11) 0.0210(11) Uani 1 d . .
O6 O 0.3316(3) -0.0048(2) 0.15152(11) 0.0196(11) Uani 1 d . .
O7 O 0.4504(3) 0.2261(2) 0.10425(12) 0.0234(12) Uani 1 d . .
O8 O 0.6063(4) 0.2507(3) 0.10236(14) 0.0338(14) Uani 1 d . .
P1 P 0.02257(14) 0.36419(9) 0.01854(5) 0.0226(4) Uani 1 d . .
F1 F 0.0275(3) 0.3628(2) 0.05720(11) 0.0376(12) Uani 1 d . .
F2 F 0.1367(3) 0.3719(2) 0.01711(12) 0.0366(11) Uani 1 d . .
F3 F 0.0350(3) 0.29045(19) 0.01759(11) 0.0333(11) Uani 1 d . .
F6 F 0.0187(3) 0.3647(2) -0.01990(11) 0.0367(11) Uani 1 d . .
F4 F -0.0915(3) 0.35588(19) 0.02029(10) 0.0260(10) Uani 1 d . .
F5 F 0.0103(3) 0.4371(2) 0.01945(13) 0.0404(12) Uani 1 d . .
P2 P -0.00007(15) 0.37461(10) 0.23418(5) 0.0258(5) Uani 1 d . .
F7 F 0.0433(4) 0.3068(2) 0.23166(13) 0.0475(13) Uani 1 d . .
F8 F 0.0345(6) 0.3918(4) 0.19866(15) 0.058(3) Uani 0.810(9) d A 1
F9 F -0.1009(5) 0.3517(3) 0.2185(2) 0.053(2) Uani 0.810(9) d A 1
F10 F -0.0406(7) 0.3594(4) 0.26881(19) 0.050(2) Uani 0.810(9) d A 1
F11 F 0.0937(5) 0.3999(3) 0.2495(2) 0.053(2) Uani 0.810(9) d A 1
F12 F -0.0428(3) 0.4428(2) 0.23552(12) 0.0431(13) Uani 1 d . .
F8B F 0.1142(19) 0.3893(11) 0.2209(9) 0.044(7) Uani 0.190(9) d A 2
F9B F 0.036(2) 0.3847(12) 0.2687(8) 0.044(7) Uani 0.190(9) d A 2
F11B F -0.018(2) 0.3533(15) 0.1983(8) 0.053(2) Uani 0.190(9) d A 2
F10B F -0.086(3) 0.3507(16) 0.2467(13) 0.062(12) Uani 0.190(9) d A 2
O1W O 0.3274(4) 0.0153(3) 0.21914(13) 0.0344(14) Uani 1 d . .
H11W H 0.362(6) -0.011(3) 0.2282(16) 0.052 Uiso 1 d . .
H12W H 0.340(6) 0.013(4) 0.1993(6) 0.052 Uiso 1 d . .
O2W O 0.8518(4) 0.2238(3) 0.20744(12) 0.0346(14) Uani 1 d . .
H22W H 0.8402 0.2315 0.1879 0.052 Uiso 1 d . .
H21W H 0.879(6) 0.2563(19) 0.2143(10) 0.052 Uiso 1 d . .
O3W O 1.0938(5) -0.0221(4) 0.03445(15) 0.053(3) Uani 0.809(10) d B 1
H31W H 1.0523 -0.0433 0.024 0.079 Uiso 0.809(10) d B 1
H32W H 1.069(5) -0.006(6) 0.051(2) 0.079 Uiso 0.809(10) d B 1
O4W O 0.5865(6) 0.2911(4) 0.03625(17) 0.068(2) Uani 1 d . .
H42W H 0.578(11) 0.259(3) 0.025(2) 0.103 Uiso 1 d . .
H41W H 0.595(11) 0.276(5) 0.0551(11) 0.103 Uiso 1 d . .
O5W O 1.0397(6) 0.0928(3) -0.00042(19) 0.052(2) Uani 0.809(10) d B 1
H52W H 1.080(7) 0.120(2) 0.005(3) 0.078 Uiso 0.809(10) d B 1
H51W H 1.0553 0.0599 0.0095 0.078 Uiso 0.809(10) d B 1
O3WB O 1.069(2) 0.0791(14) 0.0413(5) 0.059(12) Uani 0.191(10) d B 2
H34W H 1.0493 0.0923 0.0234 0.089 Uiso 0.191(10) d B 2
H33W H 1.026(19) 0.09(2) 0.055(3) 0.089 Uiso 0.191(10) d B 2
O5WB O 1.006(2) 0.1233(6) -0.0206(4) 0.052(2) Uani 0.191(10) d B 2
H53W H 1.0272 0.16 -0.0196 0.078 Uiso 0.191(10) d B 2
H54W H 1.0227 0.1108 -0.0025 0.078 Uiso 0.191(10) d B 2

loop_
_atom_site_aniso_label
_atom_site_aniso_U_11
_atom_site_aniso_U_22
_atom_site_aniso_U_33
_atom_site_aniso_U_23
_atom_site_aniso_U_13
_atom_site_aniso_U_12
Gd1 0.01486(18) 0.01509(18) 0.01725(19) 0.00198(14) 0.00165(15) -0.00007(14)
C1 0.017(4) 0.024(4) 0.022(4) 0.010(3) 0.000(3) -0.002(3)
C2 0.010(4) 0.020(4) 0.023(4) 0.008(3) 0.004(3) -0.001(3)
C3 0.027(4) 0.027(5) 0.026(5) 0.006(4) 0.001(4) 0.001(3)
C4 0.017(4) 0.027(4) 0.029(5) 0.013(4) -0.007(3) -0.001(3)
C5 0.037(5) 0.019(4) 0.019(4) 0.004(4) -0.004(3) -0.002(3)
C6 0.023(4) 0.016(4) 0.018(4) 0.000(3) 0.000(3) 0.000(3)
C7 0.028(4) 0.026(4) 0.014(4) 0.006(3) -0.001(3) 0.002(3)
C8 0.027(4) 0.025(4) 0.020(4) 0.008(3) 0.000(3) 0.001(3)
C9 0.021(4) 0.025(4) 0.025(4) 0.010(3) 0.000(3) -0.002(3)
C10 0.024(4) 0.014(4) 0.030(5) 0.005(3) 0.006(3) 0.001(3)
C11 0.024(4) 0.015(4) 0.037(5) -0.001(3) 0.007(4) -0.002(3)
C12 0.027(4) 0.022(4) 0.021(4) -0.005(3) 0.005(3) -0.002(3)
C13 0.025(4) 0.023(4) 0.018(4) 0.001(3) -0.005(3) 0.003(3)
C14 0.019(4) 0.023(4) 0.031(5) -0.003(3) -0.003(3) -0.003(3)
C15 0.018(4) 0.023(4) 0.028(4) -0.010(3) 0.002(3) 0.008(3)
C16 0.015(4) 0.026(4) 0.031(5) 0.005(4) 0.003(3) 0.003(3)
C17 0.024(4) 0.021(4) 0.026(4) -0.004(3) 0.007(3) 0.007(3)
C18 0.030(4) 0.030(4) 0.009(4) 0.003(3) 0.003(3) -0.002(4)
C19 0.013(4) 0.031(4) 0.019(4) 0.000(3) 0.003(3) -0.001(3)
C20 0.028(4) 0.035(5) 0.021(4) 0.008(4) 0.002(3) -0.001(4)
C21 0.033(5) 0.034(5) 0.027(5) 0.015(4) 0.005(4) -0.008(4)
C22 0.023(4) 0.017(4) 0.039(5) 0.001(4) 0.002(3) 0.005(3)
C23 0.012(4) 0.010(4) 0.029(4) 0.003(3) -0.003(3) -0.007(3)
C24 0.008(3) 0.020(4) 0.032(4) 0.004(4) 0.004(3) 0.004(3)
C25 0.015(4) 0.018(4) 0.030(4) -0.001(3) 0.004(3) -0.003(3)
C26 0.012(3) 0.025(4) 0.028(4) 0.002(4) 0.001(3) 0.003(3)
N1 0.018(3) 0.022(3) 0.021(4) 0.006(3) 0.000(3) 0.002(3)
N2 0.017(3) 0.022(3) 0.018(3) 0.000(3) 0.002(2) 0.003(3)
N3 0.021(3) 0.014(3) 0.022(3) 0.002(3) 0.006(3) 0.003(3)
N4 0.017(3) 0.022(4) 0.018(3) 0.000(3) 0.002(3) 0.002(3)
N5 0.026(3) 0.014(3) 0.022(3) 0.004(3) -0.014(3) -0.004(3)
N6 0.013(3) 0.020(3) 0.017(3) 0.003(3) -0.001(2) 0.003(2)
O1 0.021(3) 0.025(3) 0.023(3) 0.004(2) 0.003(2) 0.003(2)
O2 0.018(3) 0.068(4) 0.032(3) 0.010(3) 0.006(3) 0.016(3)
O3 0.025(3) 0.021(3) 0.013(2) 0.004(2) 0.004(2) -0.006(2)
O4 0.021(3) 0.018(3) 0.030(3) -0.005(2) -0.002(2) -0.002(2)
Gd2 0.01527(18) 0.01506(19) 0.01856(19) -0.00105(14) 0.00177(15) 0.00096(14)
C27 0.010(3) 0.020(4) 0.023(4) 0.002(3) -0.005(3) -0.005(3)
C28 0.017(4) 0.021(4) 0.017(4) 0.004(3) 0.001(3) -0.001(3)
C29 0.019(4) 0.010(4) 0.023(4) -0.003(3) 0.004(3) 0.008(3)
C30 0.021(4) 0.018(4) 0.024(4) -0.008(3) 0.000(3) -0.001(3)
C31 0.028(4) 0.024(4) 0.012(4) 0.000(3) 0.004(3) 0.003(3)
C32 0.021(4) 0.019(4) 0.020(4) 0.001(3) 0.004(3) 0.003(3)
C33 0.031(4) 0.019(4) 0.016(4) 0.001(3) 0.004(3) -0.001(3)
C34 0.023(4) 0.025(4) 0.033(5) 0.007(4) -0.010(3) 0.004(3)
C35 0.016(4) 0.022(4) 0.035(5) -0.003(4) -0.006(3) 0.000(3)
C36 0.010(4) 0.026(4) 0.037(5) 0.001(4) 0.001(3) 0.001(3)
C37 0.020(4) 0.028(4) 0.033(5) -0.001(4) 0.008(3) -0.002(3)
C38 0.020(4) 0.024(4) 0.029(4) 0.002(3) 0.010(3) -0.002(3)
C39 0.030(4) 0.026(4) 0.026(4) -0.011(4) 0.011(3) 0.000(4)
C40 0.027(4) 0.020(4) 0.034(5) -0.006(3) 0.001(4) -0.005(3)
C41 0.026(4) 0.018(4) 0.037(5) -0.004(3) -0.005(4) 0.006(3)
C42 0.027(4) 0.030(5) 0.025(5) 0.000(4) 0.002(3) -0.004(3)
C43 0.038(5) 0.015(4) 0.023(4) 0.006(3) 0.002(4) 0.001(3)
C44 0.027(4) 0.033(5) 0.013(4) -0.010(3) 0.003(3) -0.005(3)
C45 0.025(4) 0.020(4) 0.019(4) -0.005(3) -0.004(3) 0.004(3)
C46 0.039(5) 0.020(4) 0.024(4) -0.004(3) -0.005(4) 0.007(4)
C47 0.021(4) 0.024(4) 0.030(5) 0.000(4) -0.007(3) -0.003(3)
C48 0.019(4) 0.018(4) 0.033(5) -0.007(3) 0.005(3) 0.002(3)
C49 0.018(4) 0.017(4) 0.025(4) -0.003(3) 0.000(3) 0.001(3)
C50 0.014(4) 0.018(4) 0.035(5) -0.006(4) 0.005(3) -0.005(3)
C51 0.023(4) 0.028(4) 0.038(5) 0.000(4) 0.001(4) 0.007(3)
C52 0.022(4) 0.028(5) 0.047(5) -0.006(4) 0.008(4) 0.014(3)
N7 0.019(3) 0.021(3) 0.014(3) 0.004(3) 0.003(3) 0.001(3)
N8 0.020(3) 0.018(3) 0.022(3) 0.006(3) 0.003(3) 0.004(3)
N9 0.028(3) 0.024(3) 0.030(4) -0.001(3) 0.001(3) 0.006(3)
N10 0.014(3) 0.024(3) 0.022(3) -0.004(3) 0.006(2) -0.001(3)
N11 0.013(3) 0.023(3) 0.024(3) 0.004(3) 0.003(2) 0.001(3)
N12 0.019(3) 0.015(3) 0.025(4) -0.007(3) 0.003(3) 0.003(3)
O5 0.026(3) 0.017(3) 0.021(3) 0.001(2) 0.001(2) 0.007(2)
O6 0.022(3) 0.017(3) 0.020(3) 0.001(2) 0.003(2) 0.005(2)
O7 0.019(3) 0.026(3) 0.025(3) -0.003(2) 0.006(2) -0.002(2)
O8 0.024(3) 0.039(4) 0.039(4) -0.005(3) 0.002(3) -0.011(2)
P1 0.0236(10) 0.0202(11) 0.0239(11) -0.0017(9) -0.0056(8) 0.0004(8)
F1 0.033(3) 0.054(3) 0.026(3) -0.009(2) -0.008(2) 0.005(2)
F2 0.025(2) 0.036(3) 0.049(3) -0.008(2) 0.000(2) 0.004(2)
F3 0.037(3) 0.021(2) 0.042(3) -0.002(2) -0.006(2) 0.003(2)
F6 0.034(3) 0.047(3) 0.029(3) 0.006(2) -0.003(2) 0.000(2)
F4 0.024(2) 0.023(2) 0.031(2) 0.004(2) -0.0058(19) -0.0025(19)
F5 0.026(2) 0.026(3) 0.069(4) -0.006(2) 0.004(2) 0.001(2)
P2 0.0352(12) 0.0210(11) 0.0211(11) 0.0007(9) -0.0028(9) -0.0016(9)
F7 0.057(3) 0.031(3) 0.055(3) -0.002(3) 0.014(3) 0.014(2)
F8 0.089(6) 0.061(5) 0.025(4) 0.012(3) 0.020(4) 0.027(5)
F9 0.048(4) 0.024(4) 0.085(6) -0.007(4) -0.038(4) -0.004(3)
F10 0.067(6) 0.050(5) 0.032(4) 0.011(4) 0.030(4) 0.016(4)
F11 0.032(4) 0.043(4) 0.084(6) 0.013(4) -0.031(4) -0.011(3)
F12 0.051(3) 0.024(3) 0.054(3) -0.005(2) -0.026(3) 0.002(2)
F8B 0.049(14) 0.016(10) 0.067(17) -0.013(10) -0.010(11) -0.005(9)
F9B 0.049(14) 0.016(10) 0.067(17) -0.013(10) -0.010(11) -0.005(9)
F11B 0.032(4) 0.043(4) 0.084(6) 0.013(4) -0.031(4) -0.011(3)
F10B 0.04(2) 0.07(2) 0.08(4) -0.01(2) 0.04(2) -0.010(17)
O1W 0.047(4) 0.038(4) 0.018(3) 0.001(3) -0.002(3) 0.014(3)
O2W 0.040(3) 0.029(3) 0.035(3) 0.001(3) -0.003(3) -0.010(3)
O3W 0.032(4) 0.112(8) 0.014(4) -0.025(4) 0.011(3) -0.024(4)
O4W 0.097(6) 0.065(5) 0.044(4) -0.014(4) -0.009(4) -0.023(5)
O5W 0.051(5) 0.051(6) 0.055(6) -0.008(4) 0.006(4) 0.008(4)
O3WB 0.04(2) 0.04(2) 0.10(3) -0.01(2) -0.011(19) -0.022(17)
O5WB 0.051(5) 0.051(6) 0.055(6) -0.008(4) 0.006(4) 0.008(4)

loop_
_atom_type_symbol
_atom_type_description
_atom_type_scat_dispersion_real
_atom_type_scat_dispersion_imag
_atom_type_scat_source
C C 0.0033 0.0016 'International Tables Vol C Tables 4.2.6.8 and 6.1.1.4'
H H 0 0 'International Tables Vol C Tables 4.2.6.8 and 6.1.1.4'
F F 0.0171 0.0103 'International Tables Vol C Tables 4.2.6.8 and 6.1.1.4'
Gd Gd -0.1653 3.9035 'International Tables Vol C Tables 4.2.6.8 and 6.1.1.4'
N N 0.0061 0.0033 'International Tables Vol C Tables 4.2.6.8 and 6.1.1.4'
O O 0.0106 0.006 'International Tables Vol C Tables 4.2.6.8 and 6.1.1.4'
P P 0.1023 0.0942 'International Tables Vol C Tables 4.2.6.8 and 6.1.1.4'

loop_
_geom_angle_atom_site_label_1
_geom_angle_atom_site_label_2
_geom_angle_atom_site_label_3
_geom_angle
_geom_angle_publ_flag
O1 Gd1 O3 117.12(17) y
O1 Gd1 N6 82.21(17) y
O3 Gd1 N6 65.23(17) y
O1 Gd1 N1 65.02(18) y
O3 Gd1 N1 82.65(18) y
N6 Gd1 N1 116.06(18) y
O1 Gd1 N5 140.74(18) y
O3 Gd1 N5 95.80(17) y
N6 Gd1 N5 93.97(18) y
N1 Gd1 N5 145.32(18) y
O1 Gd1 N3 95.21(17) y
O3 Gd1 N3 140.41(16) y
N6 Gd1 N3 146.80(18) y
N1 Gd1 N3 91.97(19) y
N5 Gd1 N3 67.30(18) y
O1 Gd1 N2 126.67(17) y
O3 Gd1 N2 72.44(17) y
N6 Gd1 N2 136.78(18) y
N1 Gd1 N2 64.76(18) y
N5 Gd1 N2 81.65(18) y
N3 Gd1 N2 69.88(18) y
O1 Gd1 N4 72.68(17) y
O3 Gd1 N4 126.92(17) y
N6 Gd1 N4 65.05(18) y
N1 Gd1 N4 136.64(18) y
N5 Gd1 N4 70.41(18) y
N3 Gd1 N4 82.50(18) y
N2 Gd1 N4 146.66(18) y
O2 C1 O1 125.1(7) ?
O2 C1 C2 119.7(6) ?
O1 C1 C2 115.1(6) ?
N1 C2 C3 122.4(7) ?
N1 C2 C1 113.4(6) ?
C3 C2 C1 124.2(7) ?
C2 C3 C4 119.3(7) ?
C2 C3 H3 120.4 ?
C4 C3 H3 120.4 ?
C3 C4 C5 118.3(7) ?
C3 C4 H4 120.9 ?
C5 C4 H4 120.9 ?
C6 C5 C4 119.8(7) ?
C6 C5 H5 120.1 ?
C4 C5 H5 120.1 ?
N1 C6 C5 120.2(7) ?
N1 C6 C7 117.0(6) ?
C5 C6 C7 122.7(6) ?
C6 C7 N2 110.2(6) ?
C6 C7 H7A 109.6 ?
N2 C7 H7A 109.6 ?
C6 C7 H7B 109.6 ?
N2 C7 H7B 109.6 ?
H7A C7 H7B 108.1 ?
N2 C8 C9 114.9(6) ?
N2 C8 H8A 108.5 ?
C9 C8 H8A 108.5 ?
N2 C8 H8B 108.5 ?
C9 C8 H8B 108.5 ?
H8A C8 H8B 107.5 ?
N3 C9 C8 113.6(6) ?
N3 C9 H9A 108.8 ?
C8 C9 H9A 108.8 ?
N3 C9 H9B 108.8 ?
C8 C9 H9B 108.8 ?
H9A C9 H9B 107.7 ?
N3 C10 C11 114.5(6) ?
N3 C10 H10A 108.6 ?
C11 C10 H10A 108.6 ?
N3 C10 H10B 108.6 ?
C11 C10 H10B 108.6 ?
H10A C10 H10B 107.6 ?
C12 C11 C10 118.8(6) ?
C12 C11 H11A 107.6 ?
C10 C11 H11A 107.6 ?
C12 C11 H11B 107.6 ?
C10 C11 H11B 107.6 ?
H11A C11 H11B 107 ?
C11 C12 N4 117.6(6) ?
C11 C12 H12A 107.9 ?
N4 C12 H12A 107.9 ?
C11 C12 H12B 107.9 ?
N4 C12 H12B 107.9 ?
H12A C12 H12B 107.2 ?
N4 C13 C14 112.7(6) ?
N4 C13 H13A 109.1 ?
C14 C13 H13A 109.1 ?
N4 C13 H13B 109.1 ?
C14 C13 H13B 109.1 ?
H13A C13 H13B 107.8 ?
N5 C14 C13 114.5(6) ?
N5 C14 H14A 108.6 ?
C13 C14 H14A 108.6 ?
N5 C14 H14B 108.6 ?
C13 C14 H14B 108.6 ?
H14A C14 H14B 107.6 ?
N5 C15 C16 115.3(6) ?
N5 C15 H15A 108.4 ?
C16 C15 H15A 108.4 ?
N5 C15 H15B 108.4 ?
C16 C15 H15B 108.4 ?
H15A C15 H15B 107.5 ?
C15 C16 C17 116.6(6) ?
C15 C16 H16A 108.1 ?
C17 C16 H16A 108.1 ?
C15 C16 H16B 108.1 ?
C17 C16 H16B 108.1 ?
H16A C16 H16B 107.3 ?
N2 C17 C16 116.7(6) ?
N2 C17 H17A 108.1 ?
C16 C17 H17A 108.1 ?
N2 C17 H17B 108.1 ?
C16 C17 H17B 108.1 ?
H17A C17 H17B 107.3 ?
N4 C18 C19 111.6(6) ?
N4 C18 H18A 109.3 ?
C19 C18 H18A 109.3 ?
N4 C18 H18B 109.3 ?
C19 C18 H18B 109.3 ?
H18A C18 H18B 108 ?
N6 C19 C20 121.1(7) ?
N6 C19 C18 116.2(6) ?
C20 C19 C18 122.6(7) ?
C21 C20 C19 119.2(7) ?
C21 C20 H20 120.4 ?
C19 C20 H20 120.4 ?
C20 C21 C22 120.5(7) ?
C20 C21 H21 119.7 ?
C22 C21 H21 119.7 ?
C21 C22 C23 118.2(7) ?
C21 C22 H22 120.9 ?
C23 C22 H22 120.9 ?
N6 C23 C22 121.6(7) ?
N6 C23 C24 113.6(6) ?
C22 C23 C24 124.7(6) ?
O4 C24 O3 125.4(7) ?
O4 C24 C23 119.5(6) ?
O3 C24 C23 115.0(6) ?
N3 C25 C26 114.5(6) ?
N3 C25 H25A 108.6 ?
C26 C25 H25A 108.6 ?
N3 C25 H25B 108.6 ?
C26 C25 H25B 108.6 ?
H25A C25 H25B 107.6 ?
N5 C26 C25 113.2(6) ?
N5 C26 H26A 108.9 ?
C25 C26 H26A 108.9 ?
N5 C26 H26B 108.9 ?
C25 C26 H26B 108.9 ?
H26A C26 H26B 107.8 ?
C6 N1 C2 120.0(6) ?
C6 N1 Gd1 121.1(4) ?
C2 N1 Gd1 118.9(5) ?
C8 N2 C17 111.7(5) ?
C8 N2 C7 108.0(5) ?
C17 N2 C7 104.1(5) ?
C8 N2 Gd1 109.9(4) ?
C17 N2 Gd1 114.6(4) ?
C7 N2 Gd1 108.1(4) ?
C25 N3 C10 111.7(6) ?
C25 N3 C9 109.4(5) ?
C10 N3 C9 107.7(5) ?
C25 N3 Gd1 117.5(4) ?
C10 N3 Gd1 108.8(4) ?
C9 N3 Gd1 100.9(4) ?
C18 N4 C13 108.9(5) ?
C18 N4 C12 104.9(5) ?
C13 N4 C12 110.7(5) ?
C18 N4 Gd1 108.6(4) ?
C13 N4 Gd1 110.8(4) ?
C12 N4 Gd1 112.7(4) ?
C15 N5 C14 109.0(5) ?
C15 N5 C26 112.2(6) ?
C14 N5 C26 107.8(5) ?
C15 N5 Gd1 107.6(4) ?
C14 N5 Gd1 101.6(4) ?
C26 N5 Gd1 118.0(4) ?
C19 N6 C23 119.3(6) ?
C19 N6 Gd1 122.0(5) ?
C23 N6 Gd1 118.6(4) ?
C1 O1 Gd1 127.2(5) ?
C24 O3 Gd1 125.9(4) ?
O7 Gd2 O5 118.17(17) y
O7 Gd2 N12 65.28(19) y
O5 Gd2 N12 83.62(18) y
O7 Gd2 N7 83.13(18) y
O5 Gd2 N7 65.24(17) y
N12 Gd2 N7 117.39(18) y
O7 Gd2 N11 94.83(17) y
O5 Gd2 N11 139.70(17) y
N12 Gd2 N11 90.79(18) y
N7 Gd2 N11 147.03(18) y
O7 Gd2 N9 139.62(19) y
O5 Gd2 N9 95.79(18) y
N12 Gd2 N9 145.34(19) y
N7 Gd2 N9 93.06(19) y
N11 Gd2 N9 67.40(18) y
O7 Gd2 N8 71.71(18) y
O5 Gd2 N8 127.28(17) y
N12 Gd2 N8 135.79(19) y
N7 Gd2 N8 65.13(18) y
N11 Gd2 N8 82.91(18) y
N9 Gd2 N8 70.33(19) y
O7 Gd2 N10 127.19(18) y
O5 Gd2 N10 71.95(17) y
N12 Gd2 N10 64.90(18) y
N7 Gd2 N10 136.15(18) y
N11 Gd2 N10 69.60(18) y
N9 Gd2 N10 81.90(19) y
N8 Gd2 N10 146.84(18) y
O6 C27 O5 124.6(6) ?
O6 C27 C28 120.3(6) ?
O5 C27 C28 115.1(6) ?
N7 C28 C29 121.8(6) ?
N7 C28 C27 114.3(6) ?
C29 C28 C27 123.8(6) ?
C28 C29 C30 119.2(6) ?
C28 C29 H29 120.4 ?
C30 C29 H29 120.4 ?
C29 C30 C31 119.1(6) ?
C29 C30 H30 120.5 ?
C31 C30 H30 120.5 ?
C32 C31 C30 118.8(6) ?
C32 C31 H31 120.6 ?
C30 C31 H31 120.6 ?
N7 C32 C31 121.7(6) ?
N7 C32 C33 115.0(6) ?
C31 C32 C33 123.3(6) ?
C32 C33 N8 111.5(6) ?
C32 C33 H33A 109.3 ?
N8 C33 H33A 109.3 ?
C32 C33 H33B 109.3 ?
N8 C33 H33B 109.3 ?
H33A C33 H33B 108 ?
N8 C34 C35 113.3(6) ?
N8 C34 H34A 108.9 ?
C35 C34 H34A 108.9 ?
N8 C34 H34B 108.9 ?
C35 C34 H34B 108.9 ?
H34A C34 H34B 107.7 ?
N9 C35 C34 113.9(6) ?
N9 C35 H35A 108.8 ?
C34 C35 H35A 108.8 ?
N9 C35 H35B 108.8 ?
C34 C35 H35B 108.8 ?
H35A C35 H35B 107.7 ?
N9 C36 C37 115.8(6) ?
N9 C36 H36A 108.3 ?
C37 C36 H36A 108.3 ?
N9 C36 H36B 108.3 ?
C37 C36 H36B 108.3 ?
H36A C36 H36B 107.4 ?
C38 C37 C36 116.8(6) ?
C38 C37 H37A 108.1 ?
C36 C37 H37A 108.1 ?
C38 C37 H37B 108.1 ?
C36 C37 H37B 108.1 ?
H37A C37 H37B 107.3 ?
N10 C38 C37 116.8(6) ?
N10 C38 H38A 108.1 ?
C37 C38 H38A 108.1 ?
N10 C38 H38B 108.1 ?
C37 C38 H38B 108.1 ?
H38A C38 H38B 107.3 ?
N10 C39 C40 113.5(6) ?
N10 C39 H39A 108.9 ?
C40 C39 H39A 108.9 ?
N10 C39 H39B 108.9 ?
C40 C39 H39B 108.9 ?
H39A C39 H39B 107.7 ?
N11 C40 C39 113.1(6) ?
N11 C40 H40A 109 ?
C39 C40 H40A 109 ?
N11 C40 H40B 109 ?
C39 C40 H40B 109 ?
H40A C40 H40B 107.8 ?
N11 C41 C42 116.2(6) ?
N11 C41 H41A 108.2 ?
C42 C41 H41A 108.2 ?
N11 C41 H41B 108.2 ?
C42 C41 H41B 108.2 ?
H41A C41 H41B 107.4 ?
C43 C42 C41 118.7(6) ?
C43 C42 H42A 107.6 ?
C41 C42 H42A 107.6 ?
C43 C42 H42B 107.6 ?
C41 C42 H42B 107.6 ?
H42A C42 H42B 107.1 ?
N8 C43 C42 116.6(6) ?
N8 C43 H43A 108.1 ?
C42 C43 H43A 108.1 ?
N8 C43 H43B 108.1 ?
C42 C43 H43B 108.1 ?
H43A C43 H43B 107.3 ?
C45 C44 N10 111.6(6) ?
C45 C44 H44A 109.3 ?
N10 C44 H44A 109.3 ?
C45 C44 H44B 109.3 ?
N10 C44 H44B 109.3 ?
H44A C44 H44B 108 ?
N12 C45 C46 121.0(7) ?
N12 C45 C44 114.8(6) ?
C46 C45 C44 124.2(7) ?
C47 C46 C45 120.1(8) ?
C47 C46 H46 120 ?
C45 C46 H46 120 ?
C46 C47 C48 118.8(7) ?
C46 C47 H47 120.6 ?
C48 C47 H47 120.6 ?
C47 C48 C49 120.1(7) ?
C47 C48 H48 120 ?
C49 C48 H48 120 ?
N12 C49 C48 119.9(7) ?
N12 C49 C50 115.0(6) ?
C48 C49 C50 125.1(7) ?
O8 C50 O7 125.9(7) ?
O8 C50 C49 119.5(7) ?
O7 C50 C49 114.5(6) ?
N9 C51 C52 112.4(6) ?
N9 C51 H51A 109.1 ?
C52 C51 H51A 109.1 ?
N9 C51 H51B 109.1 ?
C52 C51 H51B 109.1 ?
H51A C51 H51B 107.8 ?
N11 C52 C51 114.7(6) ?
N11 C52 H52A 108.6 ?
C51 C52 H52A 108.6 ?
N11 C52 H52B 108.6 ?
C51 C52 H52B 108.6 ?
H52A C52 H52B 107.6 ?
C32 N7 C28 119.3(6) ?
C32 N7 Gd2 122.2(4) ?
C28 N7 Gd2 118.4(4) ?
C33 N8 C34 108.0(6) ?
C33 N8 C43 104.4(5) ?
C34 N8 C43 111.3(6) ?
C33 N8 Gd2 108.2(4) ?
C34 N8 Gd2 110.4(4) ?
C43 N8 Gd2 114.1(4) ?
C36 N9 C35 108.3(6) ?
C36 N9 C51 112.4(6) ?
C35 N9 C51 108.4(6) ?
C36 N9 Gd2 108.0(4) ?
C35 N9 Gd2 100.7(4) ?
C51 N9 Gd2 118.2(4) ?
C44 N10 C39 108.5(6) ?
C44 N10 C38 105.6(5) ?
C39 N10 C38 111.3(5) ?
C44 N10 Gd2 107.0(4) ?
C39 N10 Gd2 110.8(4) ?
C38 N10 Gd2 113.3(4) ?
C40 N11 C52 108.6(6) ?
C40 N11 C41 108.1(5) ?
C52 N11 C41 110.9(6) ?
C40 N11 Gd2 103.2(4) ?
C52 N11 Gd2 117.9(4) ?
C41 N11 Gd2 107.6(4) ?
C49 N12 C45 120.2(6) ?
C49 N12 Gd2 117.8(5) ?
C45 N12 Gd2 122.0(4) ?
C27 O5 Gd2 126.2(4) ?
C50 O7 Gd2 127.3(5) ?
F5 P1 F6 90.8(3) ?
F5 P1 F2 90.3(2) ?
F6 P1 F2 89.8(3) ?
F5 P1 F4 90.2(2) ?
F6 P1 F4 90.7(2) ?
F2 P1 F4 179.3(3) ?
F5 P1 F3 180.0(4) ?
F6 P1 F3 89.2(3) ?
F2 P1 F3 89.7(2) ?
F4 P1 F3 89.8(2) ?
F5 P1 F1 90.0(3) ?
F6 P1 F1 179.1(3) ?
F2 P1 F1 89.8(3) ?
F4 P1 F1 89.7(2) ?
F3 P1 F1 90.0(3) ?
F10B P2 F9B 89(3) ?
F11 P2 F10 90.1(6) ?
F10B P2 F11B 96(3) ?
F9B P2 F11B 166.9(15) ?
F10B P2 F7 90.5(14) ?
F9B P2 F7 93.8(9) ?
F11 P2 F7 91.8(3) ?
F10 P2 F7 90.3(3) ?
F11B P2 F7 74.3(11) ?
F10B P2 F12 90.5(14) ?
F9B P2 F12 87.7(9) ?
F11 P2 F12 88.6(3) ?
F10 P2 F12 91.5(3) ?
F11B P2 F12 104.1(11) ?
F7 P2 F12 178.2(3) ?
F11 P2 F8 92.4(5) ?
F10 P2 F8 176.4(4) ?
F7 P2 F8 92.3(3) ?
F12 P2 F8 85.9(3) ?
F11 P2 F9 176.9(4) ?
F10 P2 F9 89.4(6) ?
F7 P2 F9 91.3(3) ?
F12 P2 F9 88.4(3) ?
F8 P2 F9 88.0(5) ?
F10B P2 F8B 168.2(18) ?
F9B P2 F8B 88.0(18) ?
F11B P2 F8B 84.2(16) ?
F7 P2 F8B 78.2(8) ?
F12 P2 F8B 100.9(8) ?
H11W O1W H12W 106(3) ?
H22W O2W H21W 104(2) ?
H31W O3W H32W 110(5) ?
H42W O4W H41W 104(3) ?
H52W O5W H51W 106(3) ?
H34W O3WB H33W 106(3) ?
H53W O5WB H54W 99.5(11) ?

loop_
_geom_bond_atom_site_label_1
_geom_bond_atom_site_label_2
_geom_bond_distance
_geom_bond_publ_flag
Gd1 O1 2.309(5) y
Gd1 O3 2.318(5) y
Gd1 N6 2.486(5) y
Gd1 N1 2.497(6) y
Gd1 N5 2.554(6) y
Gd1 N3 2.573(6) y
Gd1 N2 2.614(6) y
Gd1 N4 2.616(6) y
C1 O2 1.222(8) ?
C1 O1 1.277(8) ?
C1 C2 1.511(11) ?
C2 N1 1.339(9) ?
C2 C3 1.364(10) ?
C3 C4 1.379(11) ?
C3 H3 0.95 ?
C4 C5 1.393(11) ?
C4 H4 0.95 ?
C5 C6 1.391(10) ?
C5 H5 0.95 ?
C6 N1 1.337(9) ?
C6 C7 1.490(10) ?
C7 N2 1.509(9) ?
C7 H7A 0.99 ?
C7 H7B 0.99 ?
C8 N2 1.488(10) ?
C8 C9 1.512(11) ?
C8 H8A 0.99 ?
C8 H8B 0.99 ?
C9 N3 1.503(9) ?
C9 H9A 0.99 ?
C9 H9B 0.99 ?
C10 N3 1.484(9) ?
C10 C11 1.524(11) ?
C10 H10A 0.99 ?
C10 H10B 0.99 ?
C11 C12 1.510(10) ?
C11 H11A 0.99 ?
C11 H11B 0.99 ?
C12 N4 1.515(9) ?
C12 H12A 0.99 ?
C12 H12B 0.99 ?
C13 N4 1.504(9) ?
C13 C14 1.537(11) ?
C13 H13A 0.99 ?
C13 H13B 0.99 ?
C14 N5 1.497(10) ?
C14 H14A 0.99 ?
C14 H14B 0.99 ?
C15 N5 1.483(9) ?
C15 C16 1.505(11) ?
C15 H15A 0.99 ?
C15 H15B 0.99 ?
C16 C17 1.512(11) ?
C16 H16A 0.99 ?
C16 H16B 0.99 ?
C17 N2 1.504(9) ?
C17 H17A 0.99 ?
C17 H17B 0.99 ?
C18 N4 1.494(9) ?
C18 C19 1.496(11) ?
C18 H18A 0.99 ?
C18 H18B 0.99 ?
C19 N6 1.337(9) ?
C19 C20 1.380(10) ?
C20 C21 1.352(12) ?
C20 H20 0.95 ?
C21 C22 1.373(11) ?
C21 H21 0.95 ?
C22 C23 1.377(10) ?
C22 H22 0.95 ?
C23 N6 1.346(9) ?
C23 C24 1.507(10) ?
C24 O4 1.231(8) ?
C24 O3 1.284(8) ?
C25 N3 1.481(8) ?
C25 C26 1.509(10) ?
C25 H25A 0.99 ?
C25 H25B 0.99 ?
C26 N5 1.504(9) ?
C26 H26A 0.99 ?
C26 H26B 0.99 ?
Gd2 O7 2.302(5) y
Gd2 O5 2.320(5) y
Gd2 N12 2.485(6) y
Gd2 N7 2.488(6) y
Gd2 N11 2.553(6) y
Gd2 N9 2.566(6) y
Gd2 N8 2.597(6) y
Gd2 N10 2.622(6) y
C27 O6 1.231(8) ?
C27 O5 1.293(8) ?
C27 C28 1.487(10) ?
C28 N7 1.351(9) ?
C28 C29 1.364(10) ?
C29 C30 1.379(10) ?
C29 H29 0.95 ?
C30 C31 1.390(10) ?
C30 H30 0.95 ?
C31 C32 1.381(10) ?
C31 H31 0.95 ?
C32 N7 1.335(9) ?
C32 C33 1.494(10) ?
C33 N8 1.500(9) ?
C33 H33A 0.99 ?
C33 H33B 0.99 ?
C34 N8 1.503(9) ?
C34 C35 1.523(11) ?
C34 H34A 0.99 ?
C34 H34B 0.99 ?
C35 N9 1.491(10) ?
C35 H35A 0.99 ?
C35 H35B 0.99 ?
C36 N9 1.474(10) ?
C36 C37 1.525(11) ?
C36 H36A 0.99 ?
C36 H36B 0.99 ?
C37 C38 1.512(11) ?
C37 H37A 0.99 ?
C37 H37B 0.99 ?
C38 N10 1.505(9) ?
C38 H38A 0.99 ?
C38 H38B 0.99 ?
C39 N10 1.500(9) ?
C39 C40 1.538(11) ?
C39 H39A 0.99 ?
C39 H39B 0.99 ?
C40 N11 1.484(9) ?
C40 H40A 0.99 ?
C40 H40B 0.99 ?
C41 N11 1.497(9) ?
C41 C42 1.521(11) ?
C41 H41A 0.99 ?
C41 H41B 0.99 ?
C42 C43 1.518(11) ?
C42 H42A 0.99 ?
C42 H42B 0.99 ?
C43 N8 1.512(9) ?
C43 H43A 0.99 ?
C43 H43B 0.99 ?
C44 C45 1.489(10) ?
C44 N10 1.497(10) ?
C44 H44A 0.99 ?
C44 H44B 0.99 ?
C45 N12 1.348(9) ?
C45 C46 1.370(10) ?
C46 C47 1.369(11) ?
C46 H46 0.95 ?
C47 C48 1.374(11) ?
C47 H47 0.95 ?
C48 C49 1.389(10) ?
C48 H48 0.95 ?
C49 N12 1.346(9) ?
C49 C50 1.482(11) ?
C50 O8 1.225(8) ?
C50 O7 1.285(8) ?
C51 N9 1.497(10) ?
C51 C52 1.523(12) ?
C51 H51A 0.99 ?
C51 H51B 0.99 ?
C52 N11 1.493(9) ?
C52 H52A 0.99 ?
C52 H52B 0.99 ?
P1 F5 1.583(5) ?
P1 F6 1.591(5) ?
P1 F2 1.599(5) ?
P1 F4 1.600(4) ?
P1 F3 1.601(5) ?
P1 F1 1.601(5) ?
P2 F10B 1.40(3) ?
P2 F9B 1.53(3) ?
P2 F11 1.552(7) ?
P2 F10 1.575(7) ?
P2 F11B 1.58(3) ?
P2 F7 1.586(5) ?
P2 F12 1.589(5) ?
P2 F8 1.591(7) ?
P2 F9 1.624(6) ?
P2 F8B 1.71(3) ?
O1W H11W 0.84(2) ?
O1W H12W 0.84(2) ?
O2W H22W 0.841(5) ?
O2W H21W 0.842(10) ?
O3W H31W 0.855(6) ?
O3W H32W 0.835(10) ?
O4W H42W 0.851(10) ?
O4W H41W 0.850(10) ?
O5W H52W 0.837(11) ?
O5W H51W 0.849(7) ?
O3WB H34W 0.841(10) ?
O3WB H33W 0.840(11) ?
O5WB H53W 0.844(10) ?
O5WB H54W 0.827(10) ?

loop_
_geom_hbond_atom_site_label_D
_geom_hbond_atom_site_label_H
_geom_hbond_atom_site_label_A
_geom_hbond_distance_DH
_geom_hbond_distance_HA
_geom_hbond_distance_DA
_geom_hbond_angle_DHA
_geom_hbond_site_symmetry_A
O1W H11W F11 0.84(2) 2.20(4) 2.998(9) 160(9) 7_655
O1W H11W F8B 0.84(2) 2.19(7) 2.84(2) 134(8) 7_655
O1W H12W O6 0.84(2) 2.02(3) 2.832(7) 163(9) .
O2W H22W O4 0.841(5) 2.045(5) 2.870(7) 166.7(4) .
O2W H21W F7 0.842(10) 2.64(6) 3.364(8) 145(8) 1_655
O2W H21W F9 0.842(10) 2.09(3) 2.874(8) 155(6) 1_655
O2W H21W F11B 0.842(10) 2.63(5) 3.35(3) 145(5) 1_655
O2W H21W F10B 0.842(10) 2.49(5) 3.30(4) 162(8) 1_655
O3W H31W O5W 0.855(6) 1.933(8) 2.787(10) 178.7(7) 5_755
O3W H32W O2 0.835(10) 2.20(10) 2.827(8) 132(12) .
O4W H42W F3 0.851(10) 2.13(4) 2.929(8) 155(10) 3
O4W H41W O8 0.850(10) 2.04(2) 2.884(9) 173(12) .
O5W H52W O4W 0.837(11) 2.58(6) 2.982(11) 111(5) 3
O5W H51W O3W 0.849(7) 2.119(10) 2.967(12) 179.7(7) .
O3WB H34W O5WB 0.841(10) 2.030(10) 2.870(14) 178(3) .
O5WB H53W O4W 0.844(10) 1.506(8) 2.252(16) 145.4(18) 3
O5WB H54W O3WB 0.827(10) 2.043(10) 2.870(14) 177(3) .

loop_
_geom_torsion_atom_site_label_1
_geom_torsion_atom_site_label_2
_geom_torsion_atom_site_label_3
_geom_torsion_atom_site_label_4
_geom_torsion
O2 C1 C2 N1 174.4(7)
O1 C1 C2 N1 -5.4(9)
O2 C1 C2 C3 -5.1(11)
O1 C1 C2 C3 175.2(7)
N1 C2 C3 C4 -2.1(11)
C1 C2 C3 C4 177.3(7)
C2 C3 C4 C5 0.2(11)
C3 C4 C5 C6 2.1(11)
C4 C5 C6 N1 -2.6(11)
C4 C5 C6 C7 -179.2(7)
N1 C6 C7 N2 34.8(8)
C5 C6 C7 N2 -148.5(7)
N2 C8 C9 N3 -49.7(8)
N3 C10 C11 C12 81.1(8)
C10 C11 C12 N4 -70.7(9)
N4 C13 C14 N5 -50.9(8)
N5 C15 C16 C17 84.4(8)
C15 C16 C17 N2 -69.4(9)
N4 C18 C19 N6 33.8(8)
N4 C18 C19 C20 -151.0(7)
N6 C19 C20 C21 2.1(11)
C18 C19 C20 C21 -172.8(7)
C19 C20 C21 C22 -0.7(11)
C20 C21 C22 C23 -0.7(11)
C21 C22 C23 N6 0.8(10)
C21 C22 C23 C24 -179.3(6)
N6 C23 C24 O4 171.3(6)
C22 C23 C24 O4 -8.7(10)
N6 C23 C24 O3 -6.6(8)
C22 C23 C24 O3 173.4(6)
N3 C25 C26 N5 -35.6(9)
C5 C6 N1 C2 0.7(10)
C7 C6 N1 C2 177.5(6)
C5 C6 N1 Gd1 -178.7(5)
C7 C6 N1 Gd1 -1.9(8)
C3 C2 N1 C6 1.7(10)
C1 C2 N1 C6 -177.8(6)
C3 C2 N1 Gd1 -178.9(5)
C1 C2 N1 Gd1 1.6(8)
C9 C8 N2 C17 135.9(6)
C9 C8 N2 C7 -110.2(7)
C9 C8 N2 Gd1 7.5(7)
C16 C17 N2 C8 -71.2(8)
C16 C17 N2 C7 172.5(6)
C16 C17 N2 Gd1 54.6(7)
C6 C7 N2 C8 71.5(7)
C6 C7 N2 C17 -169.7(6)
C6 C7 N2 Gd1 -47.4(6)
C26 C25 N3 C10 -99.3(7)
C26 C25 N3 C9 141.5(6)
C26 C25 N3 Gd1 27.4(8)
C11 C10 N3 C25 60.1(8)
C11 C10 N3 C9 -179.8(6)
C11 C10 N3 Gd1 -71.2(6)
C8 C9 N3 C25 -62.9(7)
C8 C9 N3 C10 175.5(6)
C8 C9 N3 Gd1 61.5(6)
C19 C18 N4 C13 75.7(7)
C19 C18 N4 C12 -165.7(6)
C19 C18 N4 Gd1 -45.0(6)
C14 C13 N4 C18 -109.6(7)
C14 C13 N4 C12 135.5(6)
C14 C13 N4 Gd1 9.8(7)
C11 C12 N4 C18 173.7(6)
C11 C12 N4 C13 -69.0(8)
C11 C12 N4 Gd1 55.7(7)
C16 C15 N5 C14 175.7(6)
C16 C15 N5 C26 56.4(8)
C16 C15 N5 Gd1 -75.0(6)
C13 C14 N5 C15 175.0(6)
C13 C14 N5 C26 -63.0(7)
C13 C14 N5 Gd1 61.7(6)
C25 C26 N5 C15 -98.2(7)
C25 C26 N5 C14 141.8(6)
C25 C26 N5 Gd1 27.7(7)
C20 C19 N6 C23 -2.1(10)
C18 C19 N6 C23 173.1(6)
C20 C19 N6 Gd1 -178.1(5)
C18 C19 N6 Gd1 -2.9(8)
C22 C23 N6 C19 0.7(9)
C24 C23 N6 C19 -179.3(6)
C22 C23 N6 Gd1 176.8(5)
C24 C23 N6 Gd1 -3.2(7)
O2 C1 O1 Gd1 -172.3(6)
C2 C1 O1 Gd1 7.4(9)
O4 C24 O3 Gd1 -162.7(5)
C23 C24 O3 Gd1 15.1(8)
O6 C27 C28 N7 -173.1(6)
O5 C27 C28 N7 5.7(9)
O6 C27 C28 C29 7.1(10)
O5 C27 C28 C29 -174.1(6)
N7 C28 C29 C30 -2.6(10)
C27 C28 C29 C30 177.1(6)
C28 C29 C30 C31 2.8(10)
C29 C30 C31 C32 -0.7(10)
C30 C31 C32 N7 -1.8(11)
C30 C31 C32 C33 174.6(7)
N7 C32 C33 N8 -36.7(9)
C31 C32 C33 N8 146.8(7)
N8 C34 C35 N9 51.8(8)
N9 C36 C37 C38 -82.6(8)
C36 C37 C38 N10 70.8(9)
N10 C39 C40 N11 49.7(8)
N11 C41 C42 C43 -80.8(8)
C41 C42 C43 N8 68.1(9)
N10 C44 C45 N12 -37.5(8)
N10 C44 C45 C46 144.7(7)
N12 C45 C46 C47 1.3(11)
C44 C45 C46 C47 179.1(7)
C45 C46 C47 C48 -1.6(11)
C46 C47 C48 C49 1.0(11)
C47 C48 C49 N12 -0.1(11)
C47 C48 C49 C50 -179.3(7)
N12 C49 C50 O8 -178.5(6)
C48 C49 C50 O8 0.6(11)
N12 C49 C50 O7 4.7(9)
C48 C49 C50 O7 -176.1(7)
N9 C51 C52 N11 35.0(10)
C31 C32 N7 C28 2.1(10)
C33 C32 N7 C28 -174.6(6)
C31 C32 N7 Gd2 -177.8(5)
C33 C32 N7 Gd2 5.6(8)
C29 C28 N7 C32 0.1(10)
C27 C28 N7 C32 -179.6(6)
C29 C28 N7 Gd2 180.0(5)
C27 C28 N7 Gd2 0.2(7)
C32 C33 N8 C34 -72.5(7)
C32 C33 N8 C43 168.8(6)
C32 C33 N8 Gd2 47.0(6)
C35 C34 N8 C33 108.6(7)
C35 C34 N8 C43 -137.3(6)
C35 C34 N8 Gd2 -9.5(7)
C42 C43 N8 C33 -172.8(6)
C42 C43 N8 C34 70.8(8)
C42 C43 N8 Gd2 -54.9(7)
C37 C36 N9 C35 -178.8(6)
C37 C36 N9 C51 -59.2(8)
C37 C36 N9 Gd2 73.0(6)
C34 C35 N9 C36 -175.7(6)
C34 C35 N9 C51 62.2(7)
C34 C35 N9 Gd2 -62.5(6)
C52 C51 N9 C36 98.6(7)
C52 C51 N9 C35 -141.8(7)
C52 C51 N9 Gd2 -28.3(8)
C45 C44 N10 C39 -70.6(7)
C45 C44 N10 C38 170.0(6)
C45 C44 N10 Gd2 49.0(6)
C40 C39 N10 C44 107.7(7)
C40 C39 N10 C38 -136.4(7)
C40 C39 N10 Gd2 -9.4(7)
C37 C38 N10 C44 -173.8(6)
C37 C38 N10 C39 68.6(8)
C37 C38 N10 Gd2 -57.1(7)
C39 C40 N11 C52 64.7(8)
C39 C40 N11 C41 -174.9(6)
C39 C40 N11 Gd2 -61.2(6)
C51 C52 N11 C40 -142.9(7)
C51 C52 N11 C41 98.5(8)
C51 C52 N11 Gd2 -26.1(9)
C42 C41 N11 C40 -177.6(6)
C42 C41 N11 C52 -58.7(8)
C42 C41 N11 Gd2 71.6(6)
C48 C49 N12 C45 -0.2(10)
C50 C49 N12 C45 179.1(6)
C48 C49 N12 Gd2 177.6(5)
C50 C49 N12 Gd2 -3.2(8)
C46 C45 N12 C49 -0.4(10)
C44 C45 N12 C49 -178.4(6)
C46 C45 N12 Gd2 -178.1(5)
C44 C45 N12 Gd2 4.0(8)
O6 C27 O5 Gd2 168.7(5)
C28 C27 O5 Gd2 -10.0(8)
O8 C50 O7 Gd2 179.1(5)
C49 C50 O7 Gd2 -4.3(9)
